data_7124477
loop_
_publ_author_name
'Frogley, Benjamin J.'
'Hill, Anthony F.'

_publ_section_title
;
 Bis(alkylidynyl)arsines.
;
_journal_issue 55
_journal_name_full 'Chemical communications (Cambridge, England)'
_journal_page_first 7649
_journal_page_last 7652
_journal_paper_doi 10.1039/c8cc04164d
_journal_volume 54
_journal_year 2018
_chemical_formula_moiety 'C41 H55 B2 Cl2 N12 O4 P W2'
_chemical_formula_sum 'C41 H55 B2 Cl2 N12 O4 P W2'
_chemical_formula_weight 1271.16
_space_group_crystal_system monoclinic
_space_group_IT_number 14
_space_group_name_Hall '-P 2yn'
_space_group_name_H-M_alt 'P 1 21/n 1'
_symmetry_space_group_name_Hall '-P 2yn'
_symmetry_space_group_name_H-M 'P 1 21/n 1'
_atom_sites_solution_hydrogens mixed
_audit_creation_method SHELXL-2016/6
_audit_update_record
;
2018-04-08 deposited with the CCDC.
2018-06-21 downloaded from the CCDC.
;
_cell_angle_alpha 90
_cell_angle_beta 91.254(2)
_cell_angle_gamma 90
_cell_formula_units_Z 4
_cell_length_a 11.4608(3)
_cell_length_b 19.9952(6)
_cell_length_c 21.5347(6)
_cell_measurement_reflns_used 9294
_cell_measurement_temperature 150.0(1)
_cell_measurement_theta_max 71.1910
_cell_measurement_theta_min 4.1110
_cell_volume 4933.7(2)
_computing_cell_refinement 'CrysAlisPro 1.171.38.46 (Rigaku OD, 2015)'
_computing_data_collection 'CrysAlisPro 1.171.38.46 (Rigaku OD, 2015)'
_computing_data_reduction 'CrysAlisPro 1.171.38.46 (Rigaku OD, 2015)'
_computing_structure_refinement 'SHELXL-2016/6 (Sheldrick, 2016)'
_computing_structure_solution 'SHELXS-2016/6 (Sheldrick, 2016)'
_diffrn_ambient_temperature 150.0(1)
_diffrn_detector_area_resol_mean 8.1297
_diffrn_measured_fraction_theta_full 0.999
_diffrn_measured_fraction_theta_max 0.999
_diffrn_measurement_device_type 'SuperNova, Dual, Cu at zero, EosS2'
_diffrn_measurement_method '\w scans'
_diffrn_radiation_type CuK\a
_diffrn_radiation_wavelength 1.54184
_diffrn_reflns_av_R_equivalents 0.0680
_diffrn_reflns_av_unetI/netI 0.0559
_diffrn_reflns_Laue_measured_fraction_full 0.999
_diffrn_reflns_Laue_measured_fraction_max 0.999
_diffrn_reflns_limit_h_max 13
_diffrn_reflns_limit_h_min -13
_diffrn_reflns_limit_k_max 21
_diffrn_reflns_limit_k_min -23
_diffrn_reflns_limit_l_max 25
_diffrn_reflns_limit_l_min -25
_diffrn_reflns_number 38238
_diffrn_reflns_point_group_measured_fraction_full 0.999
_diffrn_reflns_point_group_measured_fraction_max 0.999
_diffrn_reflns_theta_full 66.585
_diffrn_reflns_theta_max 66.585
_diffrn_reflns_theta_min 4.107
_diffrn_source 'micro-focus sealed X-ray tube'
_exptl_absorpt_coefficient_mu 10.220
_exptl_absorpt_correction_T_max 1.00000
_exptl_absorpt_correction_T_min 0.75509
_exptl_absorpt_correction_type multi-scan
_exptl_absorpt_process_details
;
The symmetry employed for this shelxl refinement is uniquely defined
by the following loop, which should always be used as a source of
symmetry information in preference to the above space-group names.
They are only intended as comments.
;
_exptl_crystal_colour orange
_exptl_crystal_density_diffrn 1.711
_exptl_crystal_description block
_exptl_crystal_F_000 2496
_exptl_crystal_size_max 0.112
_exptl_crystal_size_mid 0.048
_exptl_crystal_size_min 0.022
_refine_diff_density_max 1.598
_refine_diff_density_min -1.413
_refine_diff_density_rms 0.116
_refine_ls_extinction_method none
_refine_ls_goodness_of_fit_ref 1.018
_refine_ls_hydrogen_treatment mixed
_refine_ls_matrix_type full
_refine_ls_number_parameters 643
_refine_ls_number_reflns 8724
_refine_ls_number_restraints 120
_refine_ls_restrained_S_all 1.022
_refine_ls_R_factor_all 0.0559
_refine_ls_R_factor_gt 0.0397
_refine_ls_shift/su_max 0.001
_refine_ls_shift/su_mean 0.000
_refine_ls_structure_factor_coef Fsqd
_refine_ls_weighting_details 'w=1/[\s^2^(Fo^2^)+(0.0437P)^2^+6.9041P] where P=(Fo^2^+2Fc^2^)/3'
_refine_ls_weighting_scheme calc
_refine_ls_wR_factor_gt 0.0937
_refine_ls_wR_factor_ref 0.1047
_reflns_Friedel_coverage 0.000
_reflns_number_gt 6907
_reflns_number_total 8724
_reflns_threshold_expression 'I > 2\s(I)'
_cod_data_source_file c8cc04164d2.cif
_cod_data_source_block Compound_5
_cod_database_code 7124477
_shelx_shelxl_version_number 2016/6
_shelx_space_group_comment
;
The symmetry employed for this shelxl refinement is uniquely defined
by the following loop, which should always be used as a source of
symmetry information in preference to the above space-group names.
They are only intended as comments.
;

loop_
_space_group_symop_operation_xyz
'x, y, z'
'-x+1/2, y+1/2, -z+1/2'
'-x, -y, -z'
'x-1/2, -y-1/2, z-1/2'

loop_
_atom_site_label
_atom_site_type_symbol
_atom_site_fract_x
_atom_site_fract_y
_atom_site_fract_z
_atom_site_U_iso_or_equiv
_atom_site_adp_type
_atom_site_occupancy
_atom_site_site_symmetry_order
_atom_site_calc_flag
_atom_site_refinement_flags_posn
_atom_site_refinement_flags_adp
_atom_site_refinement_flags_occupancy
_atom_site_disorder_assembly
_atom_site_disorder_group
C3 C 0.0199(6) 0.5661(4) 0.2450(3) 0.0498(17) Uani 1 1 d . . . . .
C4 C 0.0970(6) 0.6931(4) 0.2297(4) 0.058(2) Uani 1 1 d . . . . .
C5 C 0.3376(7) 0.7247(4) 0.5236(3) 0.0530(18) Uani 1 1 d . . . . .
C6 C 0.4285(9) 0.6061(4) 0.4923(4) 0.065(2) Uani 1 1 d . . . . .
C70 C 0.2674(6) 0.4534(3) 0.2641(3) 0.0373(13) Uani 1 1 d . . . . .
C71 C 0.3537(6) 0.4092(3) 0.2453(3) 0.0437(15) Uani 1 1 d . . . . .
H71 H 0.371068 0.367759 0.262822 0.052 Uiso 1 1 calc R U . . .
C72 C 0.4079(5) 0.4383(3) 0.1962(3) 0.0371(13) Uani 1 1 d . . . . .
C73 C 0.5456(7) 0.8797(3) 0.3666(3) 0.0486(17) Uani 1 1 d . . . . .
C80 C 0.3560(6) 0.7539(4) 0.2648(3) 0.0494(17) Uani 1 1 d . . . . .
H80A H 0.288109 0.775633 0.247445 0.074 Uiso 1 1 calc R U . . .
H80B H 0.414756 0.786765 0.274450 0.074 Uiso 1 1 calc R U . . .
H80C H 0.335598 0.730650 0.302003 0.074 Uiso 1 1 calc R U . . .
C81 C 0.0771(6) 0.5917(4) 0.0840(3) 0.0485(17) Uani 1 1 d . . . . .
C85 C 0.5880(10) 0.6770(6) 0.6038(4) 0.089(3) Uani 1 1 d . . . . .
H85A H 0.510504 0.694483 0.607876 0.133 Uiso 1 1 calc R U . . .
H85B H 0.629460 0.680576 0.642828 0.133 Uiso 1 1 calc R U . . .
H85C H 0.583705 0.630893 0.591514 0.133 Uiso 1 1 calc R U . . .
C86 C 0.6472(9) 0.9168(5) 0.3384(4) 0.074(3) Uani 1 1 d . . . . .
H86A H 0.708543 0.922034 0.369088 0.111 Uiso 1 1 calc R U . . .
H86B H 0.621544 0.960085 0.324389 0.111 Uiso 1 1 calc R U . . .
H86C H 0.675843 0.891841 0.303817 0.111 Uiso 1 1 calc R U . . .
C87 C 0.3762(6) 0.8477(4) 0.4018(3) 0.0475(17) Uani 1 1 d . . . . .
C88 C 0.4336(7) 0.8993(4) 0.3731(3) 0.0511(18) Uani 1 1 d . . . . .
H88 H 0.401368 0.939946 0.360528 0.061 Uiso 1 1 calc R U . . .
C89 C 0.2515(7) 0.8425(5) 0.4196(4) 0.066(2) Uani 1 1 d . . . . .
H89A H 0.211586 0.883230 0.409002 0.099 Uiso 1 1 calc R U . . .
H89B H 0.215320 0.805798 0.397802 0.099 Uiso 1 1 calc R U . . .
H89C H 0.247290 0.834984 0.463564 0.099 Uiso 1 1 calc R U . . .
C90 C 0.1150(7) 0.5659(4) 0.0289(3) 0.056(2) Uani 1 1 d . . . . .
H90 H 0.071914 0.563251 -0.008123 0.067 Uiso 1 1 calc R U . . .
C91 C -0.0393(7) 0.6217(5) 0.0984(5) 0.072(3) Uani 1 1 d . . . . .
H91A H -0.084828 0.589891 0.120755 0.107 Uiso 1 1 calc R U . . .
H91B H -0.079519 0.633368 0.060303 0.107 Uiso 1 1 calc R U . . .
H91C H -0.027904 0.661160 0.123189 0.107 Uiso 1 1 calc R U . . .
C92 C 0.1829(7) 0.4452(4) 0.3149(4) 0.061(2) Uani 1 1 d . . . . .
H92A H 0.197365 0.478579 0.346154 0.092 Uiso 1 1 calc R U . . .
H92B H 0.191868 0.401529 0.332950 0.092 Uiso 1 1 calc R U . . .
H92C H 0.104863 0.450087 0.298416 0.092 Uiso 1 1 calc R U . . .
C93 C 0.5085(6) 0.4132(4) 0.1590(4) 0.0507(17) Uani 1 1 d . . . . .
H93A H 0.485650 0.411096 0.115903 0.076 Uiso 1 1 calc R U . . .
H93B H 0.530593 0.369430 0.173268 0.076 Uiso 1 1 calc R U . . .
H93C H 0.573585 0.443130 0.164105 0.076 Uiso 1 1 calc R U . . .
C99 C 0.8015(7) 0.7091(5) 0.2838(4) 0.068(2) Uani 1 1 d . . . . .
H99A H 0.777078 0.750214 0.264367 0.101 Uiso 1 1 calc R U . . .
H99B H 0.831572 0.679486 0.252919 0.101 Uiso 1 1 calc R U . . .
H99C H 0.861223 0.718306 0.314513 0.101 Uiso 1 1 calc R U . . .
C100 C 0.2397(11) 0.5696(8) 0.6469(6) 0.112(4) Uani 1 1 d . . . . .
H99Y H 0.224113 0.526115 0.664884 0.134 Uiso 1 1 calc R U . . .
H99Z H 0.274989 0.562224 0.606942 0.134 Uiso 1 1 calc R U . . .
B1 B 0.3746(6) 0.5488(4) 0.1335(3) 0.0373(15) Uani 1 1 d . . . . .
B2 B 0.6648(7) 0.7716(4) 0.3957(4) 0.0442(17) Uani 1 1 d . . . . .
N5 N 0.2703(4) 0.5076(3) 0.2276(2) 0.0326(10) Uani 1 1 d . . . . .
N6 N 0.3569(4) 0.4985(2) 0.1861(2) 0.0322(10) Uani 1 1 d . . . . .
N11 N 0.4531(5) 0.7970(3) 0.4116(2) 0.0419(13) Uani 1 1 d . . . . .
N12 N 0.5562(5) 0.8173(3) 0.3891(2) 0.0426(13) Uani 1 1 d . . . . .
O1 O -0.0731(4) 0.5464(3) 0.2547(3) 0.0629(15) Uani 1 1 d . . . . .
O2 O 0.0477(5) 0.7439(3) 0.2324(4) 0.0760(19) Uani 1 1 d . . . . .
O3 O 0.2829(6) 0.7398(3) 0.5649(3) 0.0747(18) Uani 1 1 d . . . . .
O4 O 0.4211(8) 0.5555(3) 0.5168(4) 0.098(3) Uani 1 1 d . . . . .
Cl1 Cl 0.1099(3) 0.6105(3) 0.6352(3) 0.1596(19) Uani 1 1 d . . . . .
Cl2 Cl 0.3352(3) 0.6097(3) 0.69280(18) 0.1499(18) Uani 1 1 d . . . . .
H98 H 0.448(6) 0.531(4) 0.100(3) 0.044(19) Uiso 1 1 d . . . . .
H99 H 0.742(6) 0.800(4) 0.378(3) 0.05(2) Uiso 1 1 d . . . . .
C1 C 0.1757(6) 0.6174(3) 0.3170(3) 0.0529(18) Uani 1 1 d D . . . .
C2 C 0.2888(5) 0.6729(4) 0.4172(4) 0.061(2) Uani 1 1 d D . . . .
C50 C 0.6071(6) 0.6286(4) 0.1104(4) 0.0571(19) Uani 1 1 d . . . . .
H50A H 0.667094 0.661981 0.108963 0.086 Uiso 1 1 calc R U . . .
H50B H 0.639228 0.587766 0.126836 0.086 Uiso 1 1 calc R U . . .
H50C H 0.576330 0.620740 0.069164 0.086 Uiso 1 1 calc R U . . .
C51 C 0.5111(5) 0.6523(4) 0.1511(3) 0.0436(15) Uani 1 1 d . . . . .
C52 C 0.5042(6) 0.7094(3) 0.1865(3) 0.0430(15) Uani 1 1 d . . . . .
H52 H 0.558086 0.744170 0.188275 0.052 Uiso 1 1 calc R U . . .
C53 C 0.4021(5) 0.7052(3) 0.2189(3) 0.0372(13) Uani 1 1 d . . . . .
C54 C 0.2279(7) 0.5448(4) 0.0384(3) 0.0490(17) Uani 1 1 d . . . . .
C55 C 0.3096(8) 0.5108(4) -0.0047(3) 0.061(2) Uani 1 1 d . . . . .
H55A H 0.378349 0.537627 -0.009169 0.092 Uiso 1 1 calc R U . . .
H55B H 0.271822 0.504998 -0.044600 0.092 Uiso 1 1 calc R U . . .
H55C H 0.331029 0.467855 0.011926 0.092 Uiso 1 1 calc R U . . .
C56 C 0.8858(9) 0.8056(5) 0.4800(5) 0.090(3) Uani 1 1 d . . . . .
H56A H 0.918423 0.781810 0.445721 0.135 Uiso 1 1 calc R U . . .
H56B H 0.942525 0.808175 0.513350 0.135 Uiso 1 1 calc R U . . .
H56C H 0.864534 0.849939 0.466904 0.135 Uiso 1 1 calc R U . . .
C57 C 0.7816(8) 0.7702(4) 0.5013(4) 0.060(2) Uani 1 1 d . . . . .
C58 C 0.7598(9) 0.7453(5) 0.5587(4) 0.070(3) Uani 1 1 d . . . . .
H58 H 0.809089 0.747556 0.593493 0.084 Uiso 1 1 calc R U . . .
C59 C 0.6507(8) 0.7161(4) 0.5555(3) 0.060(2) Uani 1 1 d . . . . .
C60 C 0.4727(7) 0.5534(4) 0.3475(4) 0.0530(18) Uani 1 1 d . . . . .
H60A H 0.484146 0.531986 0.387103 0.079 Uiso 1 1 calc R U . . .
H60B H 0.485558 0.521666 0.314959 0.079 Uiso 1 1 calc R U . . .
H60C H 0.394393 0.570224 0.344126 0.079 Uiso 1 1 calc R U . . .
C61 C 0.5569(6) 0.6100(4) 0.3420(3) 0.0425(15) Uani 1 1 d . . . . .
C62 C 0.6484(6) 0.6161(4) 0.3021(3) 0.0458(16) Uani 1 1 d . . . . .
H62 H 0.671159 0.584823 0.272775 0.055 Uiso 1 1 calc R U . . .
C63 C 0.7000(6) 0.6773(4) 0.3139(3) 0.0487(17) Uani 1 1 d . . . . .
N1 N 0.3461(4) 0.6476(3) 0.2043(2) 0.0344(11) Uani 1 1 d . . . . .
N2 N 0.4141(4) 0.6151(3) 0.1618(2) 0.0360(11) Uani 1 1 d . . . . .
N3 N 0.1644(5) 0.5875(3) 0.1267(2) 0.0397(12) Uani 1 1 d . . . . .
N4 N 0.2573(5) 0.5584(3) 0.0984(2) 0.0371(11) Uani 1 1 d . . . . .
N7 N 0.5503(4) 0.6655(3) 0.3776(2) 0.0355(11) Uani 1 1 d . . . . .
N8 N 0.6398(5) 0.7067(3) 0.3602(2) 0.0400(12) Uani 1 1 d . . . . .
N9 N 0.6056(5) 0.7238(3) 0.4976(2) 0.0459(14) Uani 1 1 d . . . . .
N10 N 0.6872(5) 0.7573(3) 0.4647(3) 0.0444(13) Uani 1 1 d . . . . .
W1 W 0.17733(2) 0.60558(2) 0.23267(2) 0.03608(9) Uani 1 1 d . . . . .
W2 W 0.43063(3) 0.69515(2) 0.45102(2) 0.04198(9) Uani 1 1 d . . . . .
P P 0.1704(3) 0.6133(2) 0.40307(17) 0.0532(9) Uani 0.5 1 d D . P A 1
C7 C 0.0533(13) 0.6758(10) 0.4158(9) 0.066(5) Uani 0.5 1 d . U P A 1
H7C H 0.068541 0.700172 0.454091 0.080 Uiso 0.5 1 calc R U P A 1
H7D H 0.049833 0.707547 0.381761 0.080 Uiso 0.5 1 calc R U P A 1
C8 C -0.0657(13) 0.6363(11) 0.4197(8) 0.066(4) Uani 0.5 1 d . U P A 1
H8C H -0.071655 0.609238 0.382363 0.079 Uiso 0.5 1 calc R U P A 1
H8D H -0.127202 0.669521 0.416313 0.079 Uiso 0.5 1 calc R U P A 1
C9 C -0.102(3) 0.585(2) 0.4799(18) 0.095(9) Uani 0.5 1 d . U P A 1
H9C H -0.059000 0.543249 0.477913 0.114 Uiso 0.5 1 calc R U P A 1
H9D H -0.084083 0.606371 0.519424 0.114 Uiso 0.5 1 calc R U P A 1
C10 C -0.231(3) 0.5727(17) 0.4725(19) 0.064(7) Uani 0.5 1 d . U P A 1
H10D H -0.273140 0.610357 0.488219 0.097 Uiso 0.5 1 calc R U P A 1
H10E H -0.251798 0.533261 0.495263 0.097 Uiso 0.5 1 calc R U P A 1
H10F H -0.250866 0.566468 0.429331 0.097 Uiso 0.5 1 calc R U P A 1
P1 P 0.1379(3) 0.6629(2) 0.38681(16) 0.0448(8) Uani 0.5 1 d D . P A 2
C7A C 0.0991(18) 0.5865(12) 0.4361(8) 0.091(7) Uani 0.5 1 d . U P A 2
H7A H 0.153029 0.550860 0.426141 0.109 Uiso 0.5 1 calc R U P A 2
H7B H 0.112983 0.598042 0.479368 0.109 Uiso 0.5 1 calc R U P A 2
C8A C -0.0162(19) 0.5605(13) 0.4301(10) 0.092(6) Uani 0.5 1 d . U P A 2
H8A H -0.019572 0.515375 0.446399 0.111 Uiso 0.5 1 calc R U P A 2
H8B H -0.041461 0.559736 0.386772 0.111 Uiso 0.5 1 calc R U P A 2
C9A C -0.089(3) 0.6041(15) 0.4649(18) 0.078(7) Uani 0.5 1 d . U P A 2
H9A H -0.104516 0.644558 0.441246 0.094 Uiso 0.5 1 calc R U P A 2
H9B H -0.048777 0.616649 0.503355 0.094 Uiso 0.5 1 calc R U P A 2
C10A C -0.199(3) 0.570(3) 0.478(2) 0.116(15) Uani 0.5 1 d . U P A 2
H10A H -0.205145 0.530022 0.453971 0.174 Uiso 0.5 1 calc R U P A 2
H10B H -0.263062 0.599111 0.468613 0.174 Uiso 0.5 1 calc R U P A 2
H10C H -0.199728 0.558581 0.521769 0.174 Uiso 0.5 1 calc R U P A 2

loop_
_atom_site_aniso_label
_atom_site_aniso_U_11
_atom_site_aniso_U_22
_atom_site_aniso_U_33
_atom_site_aniso_U_23
_atom_site_aniso_U_13
_atom_site_aniso_U_12
C3 0.057(4) 0.036(4) 0.057(4) -0.016(3) 0.007(3) 0.010(3)
C4 0.043(4) 0.041(4) 0.089(6) -0.001(4) 0.010(4) -0.009(3)
C5 0.061(4) 0.048(4) 0.051(4) -0.004(3) 0.010(4) 0.001(4)
C6 0.096(6) 0.044(5) 0.056(4) -0.002(4) 0.031(4) 0.006(4)
C70 0.047(3) 0.030(3) 0.035(3) -0.001(3) 0.002(3) -0.002(3)
C71 0.057(4) 0.027(3) 0.047(4) 0.008(3) -0.002(3) 0.000(3)
C72 0.044(3) 0.027(3) 0.040(3) -0.003(3) -0.007(3) 0.004(3)
C73 0.074(5) 0.031(4) 0.040(3) 0.003(3) -0.019(3) 0.004(3)
C80 0.048(4) 0.041(4) 0.058(4) -0.004(3) -0.012(3) -0.009(3)
C81 0.054(4) 0.038(4) 0.053(4) 0.010(3) -0.017(3) -0.003(3)
C85 0.114(8) 0.118(9) 0.035(4) 0.024(5) -0.001(5) 0.023(7)
C86 0.103(7) 0.049(5) 0.070(5) 0.013(4) -0.005(5) -0.008(5)
C87 0.062(4) 0.044(4) 0.035(3) -0.012(3) -0.016(3) 0.018(3)
C88 0.081(5) 0.032(4) 0.039(3) 0.000(3) -0.020(3) 0.013(4)
C89 0.062(5) 0.078(6) 0.057(5) -0.008(4) -0.007(4) 0.032(5)
C90 0.078(5) 0.041(4) 0.046(4) 0.014(3) -0.026(4) -0.011(4)
C91 0.051(4) 0.066(6) 0.095(7) 0.006(5) -0.027(4) 0.008(4)
C92 0.073(5) 0.051(5) 0.060(5) 0.004(4) 0.025(4) -0.003(4)
C93 0.047(4) 0.041(4) 0.065(4) -0.002(3) 0.003(3) 0.013(3)
C99 0.067(5) 0.074(6) 0.063(5) -0.006(4) 0.019(4) -0.003(4)
C100 0.097(8) 0.142(13) 0.097(8) -0.012(9) -0.002(7) 0.012(8)
B1 0.048(4) 0.030(4) 0.034(3) -0.003(3) 0.002(3) 0.000(3)
B2 0.051(4) 0.037(4) 0.044(4) 0.002(3) -0.005(3) 0.005(3)
N5 0.038(2) 0.029(3) 0.031(2) 0.000(2) 0.0021(19) -0.001(2)
N6 0.034(2) 0.027(3) 0.036(2) -0.001(2) 0.0019(19) 0.002(2)
N11 0.059(3) 0.037(3) 0.029(2) -0.002(2) -0.009(2) 0.012(3)
N12 0.054(3) 0.038(3) 0.036(3) 0.002(2) -0.005(2) 0.008(3)
O1 0.036(2) 0.056(3) 0.097(4) -0.016(3) 0.015(3) -0.012(2)
O2 0.059(3) 0.029(3) 0.141(6) -0.001(3) 0.023(4) 0.009(3)
O3 0.090(4) 0.070(4) 0.065(4) -0.018(3) 0.032(3) 0.006(3)
O4 0.154(7) 0.048(4) 0.095(5) 0.018(4) 0.048(5) 0.011(4)
Cl1 0.086(2) 0.176(5) 0.215(5) 0.023(4) -0.018(3) -0.009(2)
Cl2 0.103(2) 0.236(6) 0.109(3) -0.025(3) -0.008(2) -0.025(3)
C1 0.042(3) 0.057(5) 0.059(4) -0.015(4) 0.011(3) -0.012(3)
C2 0.045(4) 0.085(6) 0.055(4) -0.024(4) 0.008(3) -0.018(4)
C50 0.048(4) 0.054(5) 0.070(5) 0.007(4) 0.015(4) -0.012(3)
C51 0.038(3) 0.041(4) 0.052(4) 0.008(3) 0.001(3) -0.007(3)
C52 0.044(3) 0.033(4) 0.051(4) 0.005(3) -0.010(3) -0.003(3)
C53 0.044(3) 0.030(3) 0.037(3) 0.002(3) -0.012(3) -0.003(3)
C54 0.070(5) 0.041(4) 0.035(3) 0.007(3) -0.007(3) -0.011(3)
C55 0.098(6) 0.051(5) 0.036(3) -0.001(3) 0.001(4) 0.000(4)
C56 0.089(7) 0.073(7) 0.106(8) -0.018(6) -0.045(6) -0.020(6)
C57 0.076(5) 0.044(4) 0.059(5) -0.016(4) -0.023(4) 0.013(4)
C58 0.095(7) 0.060(5) 0.053(5) -0.015(4) -0.034(5) 0.020(5)
C59 0.087(6) 0.057(5) 0.036(4) -0.002(3) -0.011(4) 0.021(4)
C60 0.061(4) 0.041(4) 0.057(4) -0.017(3) 0.000(3) 0.007(3)
C61 0.049(3) 0.041(4) 0.037(3) -0.005(3) -0.008(3) 0.009(3)
C62 0.055(4) 0.047(4) 0.034(3) -0.012(3) -0.004(3) 0.013(3)
C63 0.055(4) 0.054(5) 0.037(3) -0.007(3) 0.001(3) 0.013(3)
N1 0.038(2) 0.030(3) 0.034(2) -0.001(2) -0.003(2) 0.000(2)
N2 0.042(3) 0.030(3) 0.037(3) 0.001(2) 0.002(2) 0.001(2)
N3 0.044(3) 0.031(3) 0.043(3) -0.001(2) -0.013(2) 0.003(2)
N4 0.049(3) 0.032(3) 0.030(2) 0.001(2) -0.003(2) -0.008(2)
N7 0.043(3) 0.034(3) 0.030(2) -0.002(2) 0.000(2) 0.008(2)
N8 0.042(3) 0.041(3) 0.037(3) 0.001(2) -0.001(2) 0.003(2)
N9 0.058(3) 0.043(3) 0.036(3) -0.005(2) -0.011(2) 0.017(3)
N10 0.053(3) 0.037(3) 0.043(3) -0.001(2) -0.009(3) 0.007(3)
W1 0.03770(14) 0.02643(15) 0.04415(16) -0.00499(12) 0.00205(11) -0.00033(11)
W2 0.05261(17) 0.03609(18) 0.03741(15) -0.00394(12) 0.00499(12) 0.00564(13)
P 0.0509(19) 0.057(3) 0.052(2) -0.0051(19) 0.0039(17) 0.0026(19)
C7 0.046(8) 0.074(12) 0.078(11) -0.019(9) -0.009(8) 0.004(8)
C8 0.042(7) 0.101(13) 0.056(8) -0.016(9) 0.011(6) -0.008(8)
C9 0.052(12) 0.12(2) 0.115(18) 0.013(17) 0.028(12) 0.020(16)
C10 0.047(14) 0.038(11) 0.107(16) -0.015(11) -0.021(12) 0.005(9)
P1 0.0360(16) 0.050(2) 0.0490(19) -0.0160(17) 0.0105(14) -0.0008(16)
C7A 0.097(13) 0.134(18) 0.045(8) -0.008(10) 0.035(9) -0.068(13)
C8A 0.086(11) 0.108(15) 0.082(11) 0.006(11) 0.004(10) -0.020(11)
C9A 0.067(14) 0.052(12) 0.117(18) 0.032(11) 0.004(13) 0.003(10)
C10A 0.08(3) 0.10(2) 0.17(3) 0.03(2) 0.05(2) 0.00(2)

loop_
_atom_type_symbol
_atom_type_description
_atom_type_scat_dispersion_real
_atom_type_scat_dispersion_imag
_atom_type_scat_source
C C 0.0181 0.0091 'International Tables Vol C Tables 4.2.6.8 and 6.1.1.4'
H H 0.0000 0.0000 'International Tables Vol C Tables 4.2.6.8 and 6.1.1.4'
B B 0.0090 0.0039 'International Tables Vol C Tables 4.2.6.8 and 6.1.1.4'
N N 0.0311 0.0180 'International Tables Vol C Tables 4.2.6.8 and 6.1.1.4'
O O 0.0492 0.0322 'International Tables Vol C Tables 4.2.6.8 and 6.1.1.4'
P P 0.2955 0.4335 'International Tables Vol C Tables 4.2.6.8 and 6.1.1.4'
Cl Cl 0.3639 0.7018 'International Tables Vol C Tables 4.2.6.8 and 6.1.1.4'
W W -5.4734 5.5774 'International Tables Vol C Tables 4.2.6.8 and 6.1.1.4'

loop_
_geom_angle_atom_site_label_1
_geom_angle_atom_site_label_2
_geom_angle_atom_site_label_3
_geom_angle
O1 C3 W1 175.8(6)
O2 C4 W1 175.2(8)
O3 C5 W2 178.0(7)
O4 C6 W2 176.3(9)
N5 C70 C71 108.4(5)
N5 C70 C92 123.2(6)
C71 C70 C92 128.4(6)
C72 C71 C70 106.9(6)
N6 C72 C71 107.5(6)
N6 C72 C93 123.0(6)
C71 C72 C93 129.5(6)
N12 C73 C88 108.1(7)
N12 C73 C86 122.3(7)
C88 C73 C86 129.6(7)
N3 C81 C90 108.8(7)
N3 C81 C91 122.3(7)
C90 C81 C91 128.9(7)
N11 C87 C88 108.4(7)
N11 C87 C89 122.0(7)
C88 C87 C89 129.6(7)
C73 C88 C87 107.0(6)
C81 C90 C54 107.6(6)
Cl2 C100 Cl1 114.6(9)
N2 B1 N6 108.7(5)
N2 B1 N4 109.6(5)
N6 B1 N4 108.5(5)
N10 B2 N8 110.6(6)
N10 B2 N12 108.5(6)
N8 B2 N12 108.3(6)
C70 N5 N6 107.7(5)
C70 N5 W1 131.5(4)
N6 N5 W1 120.3(4)
C72 N6 N5 109.4(5)
C72 N6 B1 129.7(5)
N5 N6 B1 120.5(5)
N12 N11 C87 106.8(6)
N12 N11 W2 121.6(4)
C87 N11 W2 131.6(5)
C73 N12 N11 109.7(6)
C73 N12 B2 130.4(7)
N11 N12 B2 119.8(6)
P1 C1 W1 153.1(5)
W1 C1 P 170.0(4)
W2 C2 P 151.6(5)
W2 C2 P1 171.3(5)
N2 C51 C52 107.5(6)
N2 C51 C50 122.6(6)
C52 C51 C50 129.7(6)
C51 C52 C53 106.9(6)
N1 C53 C52 109.8(6)
N1 C53 C80 122.4(6)
C52 C53 C80 127.8(6)
N4 C54 C90 107.1(7)
N4 C54 C55 122.4(7)
C90 C54 C55 130.4(7)
N10 C57 C58 107.4(8)
N10 C57 C56 123.8(8)
C58 C57 C56 128.8(8)
C57 C58 C59 107.1(7)
N9 C59 C58 109.1(8)
N9 C59 C85 121.4(8)
C58 C59 C85 129.4(8)
N7 C61 C62 109.5(6)
N7 C61 C60 122.2(6)
C62 C61 C60 128.3(6)
C61 C62 C63 107.0(6)
N8 C63 C62 107.2(7)
N8 C63 C99 123.3(7)
C62 C63 C99 129.5(7)
C53 N1 N2 106.4(5)
C53 N1 W1 132.4(4)
N2 N1 W1 121.1(4)
C51 N2 N1 109.4(5)
C51 N2 B1 130.1(6)
N1 N2 B1 120.5(5)
C81 N3 N4 107.1(5)
C81 N3 W1 134.0(5)
N4 N3 W1 118.3(4)
C54 N4 N3 109.3(6)
C54 N4 B1 129.8(6)
N3 N4 B1 120.8(5)
C61 N7 N8 106.6(5)
C61 N7 W2 132.3(5)
N8 N7 W2 121.1(4)
C63 N8 N7 109.6(6)
C63 N8 B2 129.9(6)
N7 N8 B2 120.3(5)
C59 N9 N10 106.5(6)
C59 N9 W2 133.6(6)
N10 N9 W2 119.9(4)
C57 N10 N9 109.9(6)
C57 N10 B2 130.3(7)
N9 N10 B2 119.7(6)
C1 W1 C4 84.4(3)
C1 W1 C3 83.7(3)
C4 W1 C3 86.1(3)
C1 W1 N1 104.7(2)
C4 W1 N1 93.7(2)
C3 W1 N1 171.6(2)
C1 W1 N5 100.2(2)
C4 W1 N5 175.3(3)
C3 W1 N5 95.4(2)
N1 W1 N5 84.19(18)
C1 W1 N3 175.5(2)
C4 W1 N3 95.0(3)
C3 W1 N3 91.8(2)
N1 W1 N3 79.84(18)
N5 W1 N3 80.53(18)
C2 W2 C6 86.5(4)
C2 W2 C5 84.1(3)
C6 W2 C5 84.5(3)
C2 W2 N7 102.3(3)
C6 W2 N7 95.4(3)
C5 W2 N7 173.6(3)
C2 W2 N11 100.4(3)
C6 W2 N11 173.0(3)
C5 W2 N11 95.5(3)
N7 W2 N11 83.8(2)
C2 W2 N9 177.5(3)
C6 W2 N9 92.7(3)
C5 W2 N9 93.4(3)
N7 W2 N9 80.15(19)
N11 W2 N9 80.3(2)
C2 P C1 95.6(3)
C2 P C7 94.2(6)
C1 P C7 99.1(7)
C8 C7 P 107.4(13)
C7 C8 C9 124.3(19)
C10 C9 C8 106(3)
C1 P1 C2 96.2(3)
C1 P1 C7A 96.9(7)
C2 P1 C7A 96.6(7)
C8A C7A P1 117.8(18)
C7A C8A C9A 106(2)
C8A C9A C10A 109(3)

loop_
_geom_bond_atom_site_label_1
_geom_bond_atom_site_label_2
_geom_bond_distance
C3 O1 1.160(9)
C3 W1 1.992(8)
C4 O2 1.166(9)
C4 W1 1.977(8)
C5 O3 1.140(9)
C5 W2 2.001(7)
C6 O4 1.144(10)
C6 W2 1.991(9)
C70 N5 1.339(8)
C70 C71 1.393(9)
C70 C92 1.486(9)
C71 C72 1.369(9)
C72 N6 1.353(8)
C72 C93 1.505(9)
C73 N12 1.341(9)
C73 C88 1.353(11)
C73 C86 1.520(12)
C80 C53 1.492(10)
C81 N3 1.348(8)
C81 C90 1.372(11)
C81 C91 1.501(11)
C85 C59 1.497(12)
C87 N11 1.357(9)
C87 C88 1.378(11)
C87 C89 1.492(11)
C90 C54 1.372(11)
C99 C63 1.488(11)
C100 Cl2 1.663(13)
C100 Cl1 1.712(13)
B1 N2 1.525(9)
B1 N6 1.531(9)
B1 N4 1.541(9)
B2 N10 1.529(9)
B2 N8 1.531(10)
B2 N12 1.549(9)
N5 N6 1.363(7)
N5 W1 2.234(5)
N11 N12 1.350(8)
N11 W2 2.223(6)
C1 P1 1.817(6)
C1 W1 1.833(6)
C1 P 1.857(6)
C2 W2 1.822(6)
C2 P 1.825(6)
C2 P1 1.847(6)
C50 C51 1.498(10)
C51 N2 1.361(8)
C51 C52 1.377(10)
C52 C53 1.377(9)
C53 N1 1.353(8)
C54 N4 1.355(8)
C54 C55 1.497(11)
C56 C57 1.471(13)
C57 N10 1.349(10)
C57 C58 1.361(13)
C58 C59 1.380(13)
C59 N9 1.347(9)
C60 C61 1.493(10)
C61 N7 1.352(8)
C61 C62 1.375(10)
C62 C63 1.380(11)
C63 N8 1.359(8)
N1 N2 1.378(7)
N1 W1 2.207(5)
N3 N4 1.369(8)
N3 W1 2.311(5)
N7 N8 1.373(8)
N7 W2 2.197(5)
N9 N10 1.362(8)
N9 W2 2.295(6)
P C7 1.858(17)
C7 C8 1.58(2)
C8 C9 1.71(3)
C9 C10 1.51(5)
P1 C7A 1.92(2)
C7A C8A 1.42(3)
C8A C9A 1.43(4)
C9A C10A 1.47(5)
